data_4513095
loop_
_publ_author_name
'Xu, Bing'
'Chen, Qing'
'Hu, Huai-Ming'
'An, Ran'
'Wang, Xiaofang'
'Xue, Ganglin'

_publ_section_title
;
 Hydrothermal Syntheses, Crystal Structures, and Luminescence Properties
 of Lanthanide-Based Coordination Polymers Constructed by Sulfonate
 Functionalized Imidazophenanthroline Derivative Ligand
;
_journal_issue 5
_journal_name_full 'Crystal Growth &amp; Design'
_journal_page_first 2318
_journal_paper_doi 10.1021/acs.cgd.5b00117
_journal_volume 15
_journal_year 2015
_chemical_formula_moiety 'C21 H11 N4 O9 Pr S2, 2(O)'
_chemical_formula_sum 'C21 H11 N4 O11 Pr S2'
_chemical_formula_weight 700.37
_chemical_name_systematic
; 
 ? 
;
_space_group_IT_number 14
_symmetry_cell_setting monoclinic
_symmetry_space_group_name_Hall '-P 2ybc'
_symmetry_space_group_name_H-M 'P 1 21/c 1'
_atom_sites_solution_hydrogens geom
_atom_sites_solution_primary direct
_atom_sites_solution_secondary difmap
_audit_creation_method SHELXL-97
_cell_angle_alpha 90.00
_cell_angle_beta 103.9710(10)
_cell_angle_gamma 90.00
_cell_formula_units_Z 4
_cell_length_a 12.8827(9)
_cell_length_b 8.2194(6)
_cell_length_c 23.9494(16)
_cell_measurement_reflns_used 3733
_cell_measurement_temperature 296(2)
_cell_measurement_theta_max 25.64
_cell_measurement_theta_min 2.63
_cell_volume 2460.9(3)
_computing_cell_refinement 'Bruker SAINT'
_computing_data_collection 'Bruker APEX2'
_computing_data_reduction 'Bruker SAINT'
_computing_molecular_graphics 'Bruker SHELXTL'
_computing_publication_material 'Bruker SHELXTL'
_computing_structure_refinement 'SHELXL-97 (Sheldrick, 1997)'
_computing_structure_solution 'SHELXS-97 (Sheldrick, 1990)'
_diffrn_ambient_temperature 296(2)
_diffrn_measured_fraction_theta_full 0.998
_diffrn_measured_fraction_theta_max 0.998
_diffrn_measurement_device_type 'Bruker APEX-II CCD'
_diffrn_measurement_method '\f and \w scans'
_diffrn_radiation_monochromator graphite
_diffrn_radiation_source 'fine-focus sealed tube'
_diffrn_radiation_type MoK\a
_diffrn_radiation_wavelength 0.71073
_diffrn_reflns_av_R_equivalents 0.0348
_diffrn_reflns_av_sigmaI/netI 0.0407
_diffrn_reflns_limit_h_max 15
_diffrn_reflns_limit_h_min -15
_diffrn_reflns_limit_k_max 9
_diffrn_reflns_limit_k_min -9
_diffrn_reflns_limit_l_max 26
_diffrn_reflns_limit_l_min -28
_diffrn_reflns_number 12025
_diffrn_reflns_theta_full 25.04
_diffrn_reflns_theta_max 25.04
_diffrn_reflns_theta_min 1.75
_diffrn_standards_decay_% 0
_diffrn_standards_interval_count 0
_diffrn_standards_interval_time 0
_diffrn_standards_number 0
_exptl_absorpt_coefficient_mu 2.218
_exptl_absorpt_correction_T_max 0.678
_exptl_absorpt_correction_T_min 0.567
_exptl_absorpt_correction_type multi-scan
_exptl_absorpt_process_details sadabs
_exptl_crystal_colour colorless
_exptl_crystal_density_diffrn 1.890
_exptl_crystal_density_method 'not measured'
_exptl_crystal_description Block
_exptl_crystal_F_000 1376
_exptl_crystal_size_max 0.18
_exptl_crystal_size_mid 0.12
_exptl_crystal_size_min 0.10
_refine_diff_density_max 0.788
_refine_diff_density_min -0.458
_refine_diff_density_rms 0.101
_refine_ls_extinction_method none
_refine_ls_goodness_of_fit_ref 1.026
_refine_ls_hydrogen_treatment mixed
_refine_ls_matrix_type full
_refine_ls_number_parameters 352
_refine_ls_number_reflns 4351
_refine_ls_number_restraints 0
_refine_ls_restrained_S_all 1.026
_refine_ls_R_factor_all 0.0370
_refine_ls_R_factor_gt 0.0304
_refine_ls_shift/su_max 0.001
_refine_ls_shift/su_mean 0.000
_refine_ls_structure_factor_coef Fsqd
_refine_ls_weighting_details 'calc w=1/[\s^2^(Fo^2^)+(0.0295P)^2^+4.2448P] where P=(Fo^2^+2Fc^2^)/3'
_refine_ls_weighting_scheme calc
_refine_ls_wR_factor_gt 0.0692
_refine_ls_wR_factor_ref 0.0725
_reflns_number_gt 3774
_reflns_number_total 4351
_reflns_threshold_expression >2sigma(I)
_cod_data_source_file cg5b00117_si_002.cif
_cod_data_source_block nw1368_0m
_cod_original_sg_symbol_H-M P21/C
_cod_database_code 4513095

loop_
_symmetry_equiv_pos_as_xyz
'x, y, z'
'-x, y+1/2, -z+1/2'
'-x, -y, -z'
'x, -y-1/2, z-1/2'

loop_
_atom_site_label
_atom_site_type_symbol
_atom_site_fract_x
_atom_site_fract_y
_atom_site_fract_z
_atom_site_U_iso_or_equiv
_atom_site_adp_type
_atom_site_occupancy
_atom_site_symmetry_multiplicity
_atom_site_calc_flag
_atom_site_refinement_flags
Pr1 Pr 0.155466(17) 1.03822(3) 0.047803(9) 0.01756(8) Uani 1 1 d .
S1 S 1.17273(8) 0.33165(13) 0.17991(4) 0.0222(2) Uani 1 1 d .
S2 S 0.94425(8) 0.89050(13) 0.11608(4) 0.0200(2) Uani 1 1 d .
N1 N 0.3188(3) 0.9079(4) 0.01235(14) 0.0238(8) Uani 1 1 d .
N2 N 0.3236(3) 0.9402(4) 0.12612(15) 0.0223(8) Uani 1 1 d .
N3 N 0.6861(3) 0.6858(4) 0.07190(15) 0.0244(8) Uani 1 1 d .
N4 N 0.6937(3) 0.7260(4) 0.16511(15) 0.0240(8) Uani 1 1 d .
H4 H 0.7183 0.7262 0.2018 0.029 Uiso 1 1 calc R
O1 O 1.1746(2) 0.2166(4) 0.22562(12) 0.0333(8) Uani 1 1 d .
O2 O 1.2590(2) 0.4501(4) 0.19350(14) 0.0338(8) Uani 1 1 d .
O3 O 1.1676(2) 0.2517(4) 0.12455(12) 0.0247(7) Uani 1 1 d .
O4 O 1.0545(2) 0.9354(3) 0.11777(13) 0.0254(7) Uani 1 1 d .
O5 O 0.8777(2) 0.8915(4) 0.05718(12) 0.0289(7) Uani 1 1 d .
O6 O 0.8969(2) 0.9816(4) 0.15505(14) 0.0310(7) Uani 1 1 d .
O7 O 0.1558(2) 0.7236(4) 0.04584(14) 0.0342(8) Uani 1 1 d .
O8 O 0.0213(2) 0.8322(4) -0.01479(13) 0.0279(7) Uani 1 1 d .
C1 C 0.3128(4) 0.8771(6) -0.04267(19) 0.0323(11) Uani 1 1 d .
H1 H 0.2516 0.9102 -0.0696 0.039 Uiso 1 1 calc R
C2 C 0.3925(4) 0.7982(7) -0.0626(2) 0.0372(12) Uani 1 1 d .
H2 H 0.3831 0.7764 -0.1017 0.045 Uiso 1 1 calc R
C3 C 0.4842(4) 0.7535(6) -0.0243(2) 0.0347(12) Uani 1 1 d .
H3 H 0.5384 0.7010 -0.0368 0.042 Uiso 1 1 calc R
C4 C 0.4959(3) 0.7877(5) 0.03415(18) 0.0237(10) Uani 1 1 d .
C5 C 0.5897(3) 0.7510(5) 0.07846(18) 0.0211(9) Uani 1 1 d .
C6 C 0.5935(3) 0.7769(5) 0.13529(17) 0.0213(9) Uani 1 1 d .
C7 C 0.5058(3) 0.8408(5) 0.15508(18) 0.0240(10) Uani 1 1 d .
C8 C 0.5025(3) 0.8543(6) 0.21290(19) 0.0337(12) Uani 1 1 d .
H8 H 0.5624 0.8290 0.2420 0.040 Uiso 1 1 calc R
C9 C 0.4098(4) 0.9054(7) 0.2260(2) 0.0387(12) Uani 1 1 d .
H9 H 0.4055 0.9126 0.2642 0.046 Uiso 1 1 calc R
C10 C 0.3223(4) 0.9465(6) 0.18158(19) 0.0297(11) Uani 1 1 d .
H10 H 0.2598 0.9801 0.1911 0.036 Uiso 1 1 calc R
C11 C 0.4133(3) 0.8847(5) 0.11233(17) 0.0199(9) Uani 1 1 d .
C12 C 0.4097(3) 0.8611(5) 0.05141(17) 0.0200(9) Uani 1 1 d .
C13 C 0.7463(3) 0.6753(5) 0.12523(18) 0.0216(9) Uani 1 1 d .
C14 C 0.8549(3) 0.6011(5) 0.14237(17) 0.0204(9) Uani 1 1 d .
C15 C 0.8625(4) 0.4425(5) 0.1622(2) 0.0308(11) Uani 1 1 d .
H15 H 0.8012 0.3887 0.1663 0.037 Uiso 1 1 calc R
C16 C 0.9605(3) 0.3622(5) 0.1761(2) 0.0306(11) Uani 1 1 d .
H16 H 0.9647 0.2553 0.1892 0.037 Uiso 1 1 calc R
C17 C 1.0518(3) 0.4430(5) 0.17032(17) 0.0217(9) Uani 1 1 d .
C18 C 1.0472(3) 0.6045(5) 0.15337(16) 0.0196(9) Uani 1 1 d .
H18 H 1.1094 0.6597 0.1517 0.024 Uiso 1 1 calc R
C19 C 0.9485(3) 0.6840(5) 0.13881(17) 0.0179(9) Uani 1 1 d .
C20 C 0.0733(3) 0.7070(5) 0.00714(19) 0.0240(10) Uani 1 1 d .
C21 C 0.0351(5) 0.5409(6) -0.0153(3) 0.0525(16) Uani 1 1 d .
H21 H 0.0549 0.4938 -0.0465 0.063 Uiso 1 1 calc R
O9 O 0.2589(2) 1.2693(4) 0.03058(13) 0.0319(8) Uani 1 1 d .
O10 O 0.3354(3) 0.5231(4) 0.09657(16) 0.0482(9) Uani 1 1 d .
O11 O 0.7299(3) 0.1339(5) 0.20129(17) 0.0632(12) Uani 1 1 d .

loop_
_atom_site_aniso_label
_atom_site_aniso_U_11
_atom_site_aniso_U_22
_atom_site_aniso_U_33
_atom_site_aniso_U_23
_atom_site_aniso_U_13
_atom_site_aniso_U_12
Pr1 0.01277(13) 0.01799(13) 0.02070(14) -0.00083(9) 0.00168(9) 0.00117(9)
S1 0.0185(5) 0.0252(6) 0.0206(6) -0.0034(4) 0.0004(4) 0.0073(4)
S2 0.0178(5) 0.0194(5) 0.0227(6) 0.0025(4) 0.0048(4) 0.0018(4)
N1 0.0154(18) 0.032(2) 0.022(2) -0.0008(16) 0.0006(15) 0.0040(15)
N2 0.0177(18) 0.023(2) 0.027(2) -0.0003(15) 0.0055(15) 0.0057(15)
N3 0.0165(18) 0.032(2) 0.026(2) 0.0021(16) 0.0061(16) 0.0034(15)
N4 0.0157(18) 0.032(2) 0.022(2) -0.0005(16) 0.0003(15) 0.0048(15)
O1 0.0358(19) 0.040(2) 0.0222(17) 0.0052(14) 0.0024(14) 0.0154(15)
O2 0.0194(16) 0.037(2) 0.042(2) -0.0156(15) 0.0002(14) -0.0018(14)
O3 0.0252(16) 0.0269(17) 0.0216(16) -0.0053(13) 0.0047(13) 0.0025(13)
O4 0.0180(15) 0.0253(17) 0.0327(17) 0.0045(13) 0.0056(13) -0.0013(12)
O5 0.0224(16) 0.0337(18) 0.0281(17) 0.0075(14) 0.0012(13) -0.0006(14)
O6 0.0324(18) 0.0248(17) 0.0406(19) -0.0045(14) 0.0185(15) 0.0057(14)
O7 0.0334(19) 0.0262(18) 0.038(2) -0.0015(14) -0.0007(16) 0.0086(14)
O8 0.0202(16) 0.0251(17) 0.0351(18) -0.0033(14) 0.0003(13) 0.0062(13)
C1 0.025(2) 0.044(3) 0.024(3) 0.004(2) 0.000(2) 0.012(2)
C2 0.031(3) 0.057(3) 0.022(3) -0.003(2) 0.002(2) 0.009(2)
C3 0.024(2) 0.054(3) 0.028(3) -0.004(2) 0.009(2) 0.012(2)
C4 0.018(2) 0.030(3) 0.023(2) 0.0018(18) 0.0062(18) 0.0038(18)
C5 0.011(2) 0.025(2) 0.027(2) 0.0028(18) 0.0050(18) 0.0010(17)
C6 0.014(2) 0.027(2) 0.022(2) 0.0008(18) 0.0011(17) 0.0010(17)
C7 0.015(2) 0.029(2) 0.027(2) -0.0037(19) 0.0027(18) -0.0002(18)
C8 0.020(2) 0.054(3) 0.025(3) -0.001(2) -0.0001(19) 0.010(2)
C9 0.036(3) 0.056(3) 0.024(3) -0.002(2) 0.008(2) 0.015(2)
C10 0.024(2) 0.034(3) 0.032(3) -0.001(2) 0.008(2) 0.010(2)
C11 0.016(2) 0.019(2) 0.024(2) 0.0002(17) 0.0045(17) 0.0006(17)
C12 0.015(2) 0.022(2) 0.021(2) 0.0007(17) 0.0013(17) 0.0010(17)
C13 0.018(2) 0.020(2) 0.027(2) 0.0034(18) 0.0050(18) -0.0010(17)
C14 0.016(2) 0.025(2) 0.020(2) -0.0011(18) 0.0054(17) 0.0003(17)
C15 0.022(2) 0.027(3) 0.043(3) 0.006(2) 0.006(2) -0.0001(19)
C16 0.028(3) 0.019(2) 0.044(3) 0.008(2) 0.007(2) 0.0044(19)
C17 0.019(2) 0.025(2) 0.020(2) -0.0033(17) 0.0022(17) 0.0032(18)
C18 0.016(2) 0.022(2) 0.020(2) -0.0027(18) 0.0038(17) -0.0020(17)
C19 0.017(2) 0.019(2) 0.018(2) -0.0019(16) 0.0047(17) -0.0002(16)
C20 0.023(2) 0.022(2) 0.029(3) -0.0013(19) 0.011(2) -0.0038(19)
C21 0.071(4) 0.030(3) 0.072(4) -0.026(3) 0.048(3) -0.025(3)
O9 0.0364(19) 0.0336(19) 0.0292(18) -0.0050(14) 0.0145(15) -0.0130(15)
O10 0.051(2) 0.039(2) 0.055(2) -0.0094(18) 0.0148(19) -0.0132(18)
O11 0.073(3) 0.058(3) 0.063(3) 0.020(2) 0.024(2) 0.013(2)

loop_
_atom_type_symbol
_atom_type_description
_atom_type_scat_dispersion_real
_atom_type_scat_dispersion_imag
_atom_type_scat_source
C C 0.0033 0.0016 'International Tables Vol C Tables 4.2.6.8 and 6.1.1.4'
H H 0.0000 0.0000 'International Tables Vol C Tables 4.2.6.8 and 6.1.1.4'
N N 0.0061 0.0033 'International Tables Vol C Tables 4.2.6.8 and 6.1.1.4'
O O 0.0106 0.0060 'International Tables Vol C Tables 4.2.6.8 and 6.1.1.4'
Pr Pr -0.2180 2.8214 'International Tables Vol C Tables 4.2.6.8 and 6.1.1.4'
S S 0.1246 0.1234 'International Tables Vol C Tables 4.2.6.8 and 6.1.1.4'

loop_
_geom_angle_atom_site_label_1
_geom_angle_atom_site_label_2
_geom_angle_atom_site_label_3
_geom_angle
_geom_angle_site_symmetry_1
_geom_angle_site_symmetry_3
O9 Pr1 O8 96.35(11) . 3_575
O9 Pr1 O4 141.08(10) . 1_455
O8 Pr1 O4 76.79(10) 3_575 1_455
O9 Pr1 O5 67.39(10) . 3_675
O8 Pr1 O5 70.06(10) 3_575 3_675
O4 Pr1 O5 139.18(9) 1_455 3_675
O9 Pr1 O3 68.70(10) . 1_465
O8 Pr1 O3 79.79(9) 3_575 1_465
O4 Pr1 O3 72.38(9) 1_455 1_465
O5 Pr1 O3 122.37(10) 3_675 1_465
O9 Pr1 O7 141.33(10) . .
O8 Pr1 O7 115.58(10) 3_575 .
O4 Pr1 O7 71.22(10) 1_455 .
O5 Pr1 O7 102.26(10) 3_675 .
O3 Pr1 O7 135.21(10) 1_465 .
O9 Pr1 O8 136.65(10) . .
O8 Pr1 O8 70.40(11) 3_575 .
O4 Pr1 O8 77.70(9) 1_455 .
O5 Pr1 O8 69.30(10) 3_675 .
O3 Pr1 O8 141.69(9) 1_465 .
O7 Pr1 O8 49.20(9) . .
O9 Pr1 N2 88.25(11) . .
O8 Pr1 N2 154.22(10) 3_575 .
O4 Pr1 N2 83.72(10) 1_455 .
O5 Pr1 N2 134.16(10) 3_675 .
O3 Pr1 N2 78.32(10) 1_465 .
O7 Pr1 N2 72.62(10) . .
O8 Pr1 N2 121.82(10) . .
O9 Pr1 N1 75.63(11) . .
O8 Pr1 N1 143.87(10) 3_575 .
O4 Pr1 N1 130.75(10) 1_455 .
O5 Pr1 N1 74.43(10) 3_675 .
O3 Pr1 N1 126.56(10) 1_465 .
O7 Pr1 N1 65.73(11) . .
O8 Pr1 N1 91.17(10) . .
N2 Pr1 N1 61.80(10) . .
O9 Pr1 C20 145.69(10) . .
O8 Pr1 C20 93.55(11) 3_575 .
O4 Pr1 C20 73.21(10) 1_455 .
O5 Pr1 C20 85.55(11) 3_675 .
O3 Pr1 C20 145.57(10) 1_465 .
O7 Pr1 C20 24.20(10) . .
O8 Pr1 C20 25.01(10) . .
N2 Pr1 C20 96.82(11) . .
N1 Pr1 C20 77.06(11) . .
O1 S1 O2 113.4(2) . .
O1 S1 O3 112.39(19) . .
O2 S1 O3 111.56(18) . .
O1 S1 C17 106.87(19) . .
O2 S1 C17 106.49(19) . .
O3 S1 C17 105.52(18) . .
O6 S2 O4 114.31(19) . .
O6 S2 O5 112.36(19) . .
O4 S2 O5 111.43(17) . .
O6 S2 C19 106.50(18) . .
O4 S2 C19 105.96(18) . .
O5 S2 C19 105.54(18) . .
C1 N1 C12 117.6(4) . .
C1 N1 Pr1 122.0(3) . .
C12 N1 Pr1 120.3(3) . .
C10 N2 C11 118.2(4) . .
C10 N2 Pr1 119.5(3) . .
C11 N2 Pr1 122.3(3) . .
C13 N3 C5 104.2(3) . .
C13 N4 C6 106.9(3) . .
C13 N4 H4 126.5 . .
C6 N4 H4 126.5 . .
S1 O3 Pr1 162.39(18) . 1_645
S2 O4 Pr1 136.61(17) . 1_655
S2 O5 Pr1 152.15(18) . 3_675
C20 O7 Pr1 96.9(3) . .
C20 O8 Pr1 146.8(3) . 3_575
C20 O8 Pr1 94.5(2) . .
Pr1 O8 Pr1 109.60(11) 3_575 .
N1 C1 C2 124.0(4) . .
N1 C1 H1 118.0 . .
C2 C1 H1 118.0 . .
C3 C2 C1 119.1(4) . .
C3 C2 H2 120.5 . .
C1 C2 H2 120.5 . .
C2 C3 C4 119.2(4) . .
C2 C3 H3 120.4 . .
C4 C3 H3 120.4 . .
C3 C4 C12 118.5(4) . .
C3 C4 C5 124.5(4) . .
C12 C4 C5 117.1(4) . .
C6 C5 N3 110.7(4) . .
C6 C5 C4 121.7(4) . .
N3 C5 C4 127.7(4) . .
C5 C6 N4 105.8(3) . .
C5 C6 C7 123.2(4) . .
N4 C6 C7 131.0(4) . .
C8 C7 C11 118.3(4) . .
C8 C7 C6 125.0(4) . .
C11 C7 C6 116.7(4) . .
C9 C8 C7 119.1(4) . .
C9 C8 H8 120.4 . .
C7 C8 H8 120.4 . .
C8 C9 C10 119.2(4) . .
C8 C9 H9 120.4 . .
C10 C9 H9 120.4 . .
N2 C10 C9 123.3(4) . .
N2 C10 H10 118.4 . .
C9 C10 H10 118.4 . .
N2 C11 C7 121.8(4) . .
N2 C11 C12 117.7(3) . .
C7 C11 C12 120.4(4) . .
N1 C12 C4 121.6(4) . .
N1 C12 C11 117.5(3) . .
C4 C12 C11 120.8(4) . .
N3 C13 N4 112.3(3) . .
N3 C13 C14 125.7(4) . .
N4 C13 C14 121.6(4) . .
C15 C14 C19 119.2(4) . .
C15 C14 C13 117.7(4) . .
C19 C14 C13 123.1(4) . .
C14 C15 C16 120.9(4) . .
C14 C15 H15 119.5 . .
C16 C15 H15 119.5 . .
C17 C16 C15 119.5(4) . .
C17 C16 H16 120.3 . .
C15 C16 H16 120.3 . .
C18 C17 C16 120.7(4) . .
C18 C17 S1 120.5(3) . .
C16 C17 S1 118.7(3) . .
C17 C18 C19 119.6(4) . .
C17 C18 H18 120.2 . .
C19 C18 H18 120.2 . .
C18 C19 C14 120.0(4) . .
C18 C19 S2 118.8(3) . .
C14 C19 S2 121.2(3) . .
O7 C20 O8 119.4(4) . .
O7 C20 C21 121.0(4) . .
O8 C20 C21 119.5(4) . .
O7 C20 Pr1 58.9(2) . .
O8 C20 Pr1 60.5(2) . .
C21 C20 Pr1 177.4(3) . .
C21 C21 C20 115.3(5) 3_565 .
C21 C21 H21 122.3 3_565 .
C20 C21 H21 122.3 . .

loop_
_geom_bond_atom_site_label_1
_geom_bond_atom_site_label_2
_geom_bond_distance
_geom_bond_site_symmetry_2
Pr1 O9 2.412(3) .
Pr1 O8 2.465(3) 3_575
Pr1 O4 2.503(3) 1_455
Pr1 O5 2.514(3) 3_675
Pr1 O3 2.519(3) 1_465
Pr1 O7 2.586(3) .
Pr1 O8 2.617(3) .
Pr1 N2 2.626(3) .
Pr1 N1 2.676(3) .
Pr1 C20 2.997(4) .
S1 O1 1.442(3) .
S1 O2 1.454(3) .
S1 O3 1.467(3) .
S1 C17 1.773(4) .
S2 O6 1.442(3) .
S2 O4 1.458(3) .
S2 O5 1.463(3) .
S2 C19 1.779(4) .
N1 C1 1.325(5) .
N1 C12 1.365(5) .
N2 C10 1.333(5) .
N2 C11 1.355(5) .
N3 C13 1.328(5) .
N3 C5 1.396(5) .
N4 C13 1.363(5) .
N4 C6 1.381(5) .
N4 H4 0.8600 .
O3 Pr1 2.519(3) 1_645
O4 Pr1 2.503(3) 1_655
O5 Pr1 2.514(3) 3_675
O7 C20 1.237(5) .
O8 C20 1.271(5) .
O8 Pr1 2.465(3) 3_575
C1 C2 1.393(6) .
C1 H1 0.9300 .
C2 C3 1.360(6) .
C2 H2 0.9300 .
C3 C4 1.400(6) .
C3 H3 0.9300 .
C4 C12 1.411(5) .
C4 C5 1.435(6) .
C5 C6 1.367(6) .
C6 C7 1.427(6) .
C7 C8 1.400(6) .
C7 C11 1.417(6) .
C8 C9 1.372(6) .
C8 H8 0.9300 .
C9 C10 1.393(6) .
C9 H9 0.9300 .
C10 H10 0.9300 .
C11 C12 1.461(5) .
C13 C14 1.490(5) .
C14 C15 1.383(6) .
C14 C19 1.406(5) .
C15 C16 1.392(6) .
C15 H15 0.9300 .
C16 C17 1.387(6) .
C16 H16 0.9300 .
C17 C18 1.386(6) .
C18 C19 1.396(5) .
C18 H18 0.9300 .
C20 C21 1.506(6) .
C21 C21 1.458(10) 3_565
C21 H21 0.9300 .
